data_7247387
loop_
_publ_author_name
'Gudise, Veera Babu'
'Anwar, Shaik'

_publ_section_title
;
 Multicomponent reaction (MCR) for constructing bis-spirocyclohexane
 skeletons using \b-nitrostyrene derived MBH acetates, 1,3-indanedione and
 aldehydes via [1 + 1 + 1 + 3] annulation
;
_journal_issue 39
_journal_name_full 'RSC Advances'
_journal_page_first 27456
_journal_page_last 27460
_journal_paper_doi 10.1039/D3RA04996E
_journal_volume 13
_journal_year 2023
_chemical_formula_moiety 'C27 H20 N2 O6'
_chemical_formula_sum 'C27 H20 N2 O6'
_chemical_formula_weight 468.45
_space_group_crystal_system triclinic
_space_group_IT_number 2
_space_group_name_Hall '-P 1'
_space_group_name_H-M_alt 'P -1'
_atom_sites_solution_hydrogens geom
_audit_creation_method SHELXL-2018/3
_audit_update_record
;
2022-05-26 deposited with the CCDC.	2023-09-04 downloaded from the CCDC.
;
_cell_angle_alpha 77.743(3)
_cell_angle_beta 83.426(4)
_cell_angle_gamma 81.286(3)
_cell_formula_units_Z 2
_cell_length_a 8.0225(6)
_cell_length_b 10.0191(6)
_cell_length_c 14.8134(10)
_cell_measurement_reflns_used 7963
_cell_measurement_temperature 293(2)
_cell_measurement_theta_max 28.035
_cell_measurement_theta_min 2.578
_cell_volume 1145.92(14)
_computing_cell_refinement '<i>SAINT</i> (Bruker, 2016)'
_computing_data_collection '<i>APEX3</i> (Bruker, 2016)'
_computing_data_reduction 'Bruker SAINT'
_computing_structure_refinement 'SHELXL-2018/3 (Sheldrick, 2018)'
_computing_structure_solution '<i>SHELXT</i> (Sheldrick, 2015)'
_diffrn_ambient_temperature 293(2)
_diffrn_measured_fraction_theta_full 0.996
_diffrn_measured_fraction_theta_max 0.996
_diffrn_measurement_device_type 'Bruker D8 QUEST PHOTON-100'
_diffrn_measurement_method '\w and \f'
_diffrn_radiation_type MoK\a
_diffrn_radiation_wavelength 0.71073
_diffrn_reflns_av_R_equivalents 0.0302
_diffrn_reflns_av_unetI/netI 0.0377
_diffrn_reflns_Laue_measured_fraction_full 0.996
_diffrn_reflns_Laue_measured_fraction_max 0.996
_diffrn_reflns_limit_h_max 9
_diffrn_reflns_limit_h_min -9
_diffrn_reflns_limit_k_max 12
_diffrn_reflns_limit_k_min -11
_diffrn_reflns_limit_l_max 18
_diffrn_reflns_limit_l_min -18
_diffrn_reflns_number 14297
_diffrn_reflns_point_group_measured_fraction_full 0.996
_diffrn_reflns_point_group_measured_fraction_max 0.996
_diffrn_reflns_theta_full 25.242
_diffrn_reflns_theta_max 25.999
_diffrn_reflns_theta_min 2.285
_diffrn_source microfocus
_exptl_absorpt_coefficient_mu 0.097
_exptl_absorpt_correction_T_max 0.7457
_exptl_absorpt_correction_T_min 0.6222
_exptl_absorpt_correction_type multi-scan
_exptl_absorpt_process_details 'SADABS 2014/5'
_exptl_crystal_density_diffrn 1.358
_exptl_crystal_description plate
_exptl_crystal_F_000 488
_exptl_crystal_size_max 0.260
_exptl_crystal_size_mid 0.180
_exptl_crystal_size_min 0.070
_refine_diff_density_max 0.300
_refine_diff_density_min -0.269
_refine_diff_density_rms 0.048
_refine_ls_extinction_method none
_refine_ls_goodness_of_fit_ref 1.041
_refine_ls_hydrogen_treatment constr
_refine_ls_matrix_type full
_refine_ls_number_parameters 304
_refine_ls_number_reflns 4479
_refine_ls_number_restraints 0
_refine_ls_restrained_S_all 1.041
_refine_ls_R_factor_all 0.0805
_refine_ls_R_factor_gt 0.0618
_refine_ls_shift/su_max 0.000
_refine_ls_shift/su_mean 0.000
_refine_ls_structure_factor_coef Fsqd
_refine_ls_weighting_details 'w=1/[\s^2^(Fo^2^)+(0.0873P)^2^+0.5495P] where P=(Fo^2^+2Fc^2^)/3'
_refine_ls_weighting_scheme calc
_refine_ls_wR_factor_gt 0.1654
_refine_ls_wR_factor_ref 0.1828
_reflns_Friedel_coverage 0.000
_reflns_number_gt 3399
_reflns_number_total 4479
_reflns_threshold_expression 'I > 2\s(I)'
_cod_data_source_file d3ra04996e2.cif
_cod_data_source_block KA984_0m
_cod_database_code 7247387
_shelx_shelxl_version_number 2018/3
_shelx_space_group_comment
;
The symmetry employed for this shelxl refinement is uniquely defined
by the following loop, which should always be used as a source of
symmetry information in preference to the above space-group names.
They are only intended as comments.
;
_shelx_estimated_absorpt_t_min 0.975
_shelx_estimated_absorpt_t_max 0.993

loop_
_space_group_symop_operation_xyz
'x, y, z'
'-x, -y, -z'

loop_
_atom_site_label
_atom_site_type_symbol
_atom_site_fract_x
_atom_site_fract_y
_atom_site_fract_z
_atom_site_U_iso_or_equiv
_atom_site_adp_type
_atom_site_occupancy
_atom_site_site_symmetry_order
_atom_site_calc_flag
_atom_site_refinement_flags_posn
_atom_site_refinement_flags_adp
_atom_site_refinement_flags_occupancy
_atom_site_disorder_assembly
_atom_site_disorder_group
C1 C 0.4298(3) 0.9054(2) 0.15297(17) 0.0468(5) Uani 1 1 d . . . . .
C2 C 0.2615(2) 0.9787(2) 0.13255(14) 0.0390(5) Uani 1 1 d . . . . .
C3 C 0.2159(3) 1.1150(2) 0.09165(16) 0.0479(5) Uani 1 1 d . . . . .
H3 H 0.296421 1.175492 0.074499 0.057 Uiso 1 1 calc R U . . .
C4 C 0.0489(3) 1.1587(2) 0.07701(17) 0.0543(6) Uani 1 1 d . . . . .
H4 H 0.015941 1.249995 0.049578 0.065 Uiso 1 1 calc R U . . .
C5 C -0.0721(3) 1.0685(3) 0.10260(17) 0.0545(6) Uani 1 1 d . . . . .
H5 H -0.184450 1.100389 0.091673 0.065 Uiso 1 1 calc R U . . .
C6 C -0.0283(3) 0.9330(2) 0.14375(16) 0.0469(5) Uani 1 1 d . . . . .
H6 H -0.109431 0.873175 0.161290 0.056 Uiso 1 1 calc R U . . .
C7 C 0.1400(2) 0.8884(2) 0.15832(13) 0.0374(5) Uani 1 1 d . . . . .
C8 C 0.2213(3) 0.7496(2) 0.19878(14) 0.0387(5) Uani 1 1 d . . . . .
C9 C 0.4118(3) 0.7538(2) 0.19550(16) 0.0437(5) Uani 1 1 d . . . . .
C10 C 0.4763(3) 0.7052(2) 0.29338(19) 0.0570(6) Uani 1 1 d . . . . .
H10A H 0.506550 0.606014 0.303662 0.068 Uiso 1 1 calc R U . . .
H10B H 0.579239 0.745014 0.293341 0.068 Uiso 1 1 calc R U . . .
C11 C 0.3601(4) 0.7380(2) 0.37339(19) 0.0632(7) Uani 1 1 d . . . . .
C12 C 0.2809(4) 0.6569(3) 0.44288(19) 0.0679(8) Uani 1 1 d . . . . .
H12 H 0.218823 0.704241 0.486010 0.082 Uiso 1 1 calc R U . . .
C13 C 0.2716(3) 0.5091(3) 0.46515(17) 0.0558(6) Uani 1 1 d . . . . .
C14 C 0.1890(3) 0.4581(3) 0.55014(18) 0.0668(7) Uani 1 1 d . . . . .
H14 H 0.145449 0.518075 0.589687 0.080 Uiso 1 1 calc R U . . .
C15 C 0.1702(4) 0.3206(4) 0.5772(2) 0.0775(9) Uani 1 1 d . . . . .
H15 H 0.113872 0.288966 0.634439 0.093 Uiso 1 1 calc R U . . .
C16 C 0.2330(4) 0.2312(3) 0.5212(2) 0.0774(9) Uani 1 1 d . . . . .
H16 H 0.222226 0.138068 0.540058 0.093 Uiso 1 1 calc R U . . .
C17 C 0.3124(5) 0.2793(3) 0.4366(3) 0.0899(10) Uani 1 1 d . . . . .
H17 H 0.355536 0.218382 0.397652 0.108 Uiso 1 1 calc R U . . .
C18 C 0.3293(5) 0.4165(3) 0.4085(2) 0.0836(10) Uani 1 1 d . . . . .
H18 H 0.380894 0.447570 0.349810 0.100 Uiso 1 1 calc R U . . .
C19 C 0.5200(3) 0.6695(2) 0.1271(2) 0.0614(7) Uani 1 1 d . . . . .
H19A H 0.516451 0.725100 0.064959 0.074 Uiso 1 1 calc R U . . .
H19B H 0.636619 0.655000 0.142321 0.074 Uiso 1 1 calc R U . . .
C20 C 0.4688(3) 0.5317(2) 0.12549(17) 0.0565(6) Uani 1 1 d . . . . .
C21 C 0.5341(3) 0.4048(2) 0.16079(18) 0.0590(6) Uani 1 1 d . . . . .
H21 H 0.474301 0.336860 0.151677 0.071 Uiso 1 1 calc R U . . .
C22 C 0.6866(2) 0.35129(16) 0.21255(12) 0.0578(6) Uani 1 1 d G . . . .
C23 C 0.8288(2) 0.41830(14) 0.20435(13) 0.0690(7) Uani 1 1 d G . . . .
H23 H 0.832043 0.503954 0.165251 0.083 Uiso 1 1 calc R U . . .
C24 C 0.9661(2) 0.3573(2) 0.25459(15) 0.0778(8) Uani 1 1 d G . . . .
H24 H 1.061275 0.402106 0.249101 0.093 Uiso 1 1 calc R U . . .
C25 C 0.9613(3) 0.2293(2) 0.31302(15) 0.0912(11) Uani 1 1 d G . . . .
H25 H 1.053206 0.188425 0.346637 0.109 Uiso 1 1 calc R U . . .
C26 C 0.8191(3) 0.16225(16) 0.32122(14) 0.0979(12) Uani 1 1 d G . . . .
H26 H 0.815904 0.076590 0.360323 0.118 Uiso 1 1 calc R U . . .
C27 C 0.6818(2) 0.22327(16) 0.27099(14) 0.0737(8) Uani 1 1 d G . . . .
H27 H 0.586670 0.178436 0.276474 0.088 Uiso 1 1 calc R U . . .
N1 N 0.3356(5) 0.8856(3) 0.3807(2) 0.0952(10) Uani 1 1 d . . . . .
N2 N 0.3231(3) 0.5429(3) 0.07038(16) 0.0683(6) Uani 1 1 d . . . . .
O1 O 0.5624(2) 0.95192(18) 0.13472(17) 0.0773(6) Uani 1 1 d . . . . .
O2 O 0.1509(2) 0.64966(16) 0.23106(11) 0.0540(4) Uani 1 1 d . . . . .
O3 O 0.4226(5) 0.9605(3) 0.3273(2) 0.1283(11) Uani 1 1 d . . . . .
O4 O 0.2277(6) 0.9264(3) 0.4369(2) 0.1668(17) Uani 1 1 d . . . . .
O5 O 0.2669(3) 0.6577(2) 0.03086(16) 0.0970(8) Uani 1 1 d . . . . .
O6 O 0.2637(3) 0.4400(3) 0.06489(19) 0.0991(8) Uani 1 1 d . . . . .

loop_
_atom_site_aniso_label
_atom_site_aniso_U_11
_atom_site_aniso_U_22
_atom_site_aniso_U_33
_atom_site_aniso_U_23
_atom_site_aniso_U_13
_atom_site_aniso_U_12
C1 0.0353(11) 0.0381(11) 0.0655(14) -0.0035(10) -0.0034(10) -0.0102(9)
C2 0.0369(11) 0.0361(10) 0.0449(11) -0.0087(8) -0.0011(9) -0.0083(8)
C3 0.0519(13) 0.0357(11) 0.0557(13) -0.0068(9) -0.0023(10) -0.0091(9)
C4 0.0615(15) 0.0409(12) 0.0581(14) -0.0110(10) -0.0128(11) 0.0083(10)
C5 0.0397(12) 0.0606(15) 0.0635(15) -0.0209(12) -0.0112(11) 0.0093(10)
C6 0.0349(11) 0.0558(13) 0.0528(13) -0.0172(10) -0.0011(9) -0.0078(9)
C7 0.0345(10) 0.0400(11) 0.0395(11) -0.0115(8) 0.0004(8) -0.0082(8)
C8 0.0407(11) 0.0405(11) 0.0374(10) -0.0106(8) 0.0011(8) -0.0121(8)
C9 0.0379(11) 0.0336(10) 0.0572(13) -0.0035(9) -0.0039(9) -0.0054(8)
C10 0.0506(14) 0.0450(13) 0.0742(17) -0.0006(11) -0.0222(12) -0.0055(10)
C11 0.093(2) 0.0444(13) 0.0570(15) -0.0102(11) -0.0320(14) -0.0052(13)
C12 0.097(2) 0.0586(16) 0.0518(15) -0.0230(12) -0.0195(14) 0.0043(14)
C13 0.0667(16) 0.0565(14) 0.0443(13) -0.0093(10) -0.0103(11) -0.0049(11)
C14 0.0602(16) 0.089(2) 0.0494(15) -0.0150(14) -0.0047(12) -0.0027(14)
C15 0.0691(19) 0.102(2) 0.0547(17) 0.0119(16) -0.0066(14) -0.0270(17)
C16 0.086(2) 0.0639(18) 0.080(2) 0.0071(16) -0.0134(17) -0.0257(15)
C17 0.119(3) 0.0577(18) 0.092(2) -0.0191(16) 0.023(2) -0.0281(17)
C18 0.126(3) 0.0580(17) 0.0666(18) -0.0195(14) 0.0290(18) -0.0288(17)
C19 0.0571(15) 0.0428(13) 0.0763(17) -0.0065(11) 0.0170(13) -0.0057(10)
C20 0.0630(15) 0.0468(13) 0.0536(14) -0.0103(10) 0.0106(11) 0.0010(11)
C21 0.0730(17) 0.0440(13) 0.0585(15) -0.0157(11) 0.0117(12) -0.0088(11)
C22 0.0756(17) 0.0394(12) 0.0520(14) -0.0100(10) 0.0125(12) 0.0002(11)
C23 0.0767(19) 0.0489(15) 0.0755(18) -0.0083(12) 0.0020(15) -0.0019(13)
C24 0.080(2) 0.0705(19) 0.084(2) -0.0260(16) -0.0094(16) 0.0044(15)
C25 0.122(3) 0.076(2) 0.073(2) -0.0181(17) -0.028(2) 0.014(2)
C26 0.140(3) 0.0632(19) 0.071(2) 0.0114(15) -0.001(2) 0.010(2)
C27 0.090(2) 0.0448(14) 0.0754(19) 0.0004(13) 0.0087(16) -0.0023(13)
N1 0.172(3) 0.0537(15) 0.0682(17) -0.0182(14) -0.0361(19) -0.0126(18)
N2 0.0832(17) 0.0623(15) 0.0567(13) -0.0169(11) -0.0036(12) 0.0050(12)
O1 0.0364(9) 0.0549(11) 0.1336(18) 0.0049(11) -0.0067(10) -0.0180(8)
O2 0.0565(10) 0.0453(9) 0.0604(10) -0.0009(7) -0.0002(8) -0.0243(7)
O3 0.214(3) 0.0614(15) 0.122(2) -0.0148(15) -0.028(2) -0.0524(19)
O4 0.315(5) 0.0670(17) 0.110(2) -0.0373(16) 0.017(3) 0.003(2)
O5 0.135(2) 0.0763(15) 0.0720(14) -0.0161(11) -0.0283(13) 0.0261(14)
O6 0.1088(19) 0.0781(15) 0.120(2) -0.0325(14) -0.0327(15) -0.0089(13)

loop_
_atom_type_symbol
_atom_type_description
_atom_type_scat_dispersion_real
_atom_type_scat_dispersion_imag
_atom_type_scat_source
C C 0.0033 0.0016 'International Tables Vol C Tables 4.2.6.8 and 6.1.1.4'
H H 0.0000 0.0000 'International Tables Vol C Tables 4.2.6.8 and 6.1.1.4'
N N 0.0061 0.0033 'International Tables Vol C Tables 4.2.6.8 and 6.1.1.4'
O O 0.0106 0.0060 'International Tables Vol C Tables 4.2.6.8 and 6.1.1.4'

loop_
_geom_angle_atom_site_label_1
_geom_angle_atom_site_label_2
_geom_angle_atom_site_label_3
_geom_angle
_geom_angle_site_symmetry_1
_geom_angle_site_symmetry_3
_geom_angle_publ_flag
O1 C1 C2 126.7(2) . . ?
O1 C1 C9 124.7(2) . . ?
C2 C1 C9 108.44(17) . . ?
C3 C2 C7 120.59(19) . . ?
C3 C2 C1 129.27(19) . . ?
C7 C2 C1 110.12(17) . . ?
C4 C3 C2 118.3(2) . . ?
C4 C3 H3 120.8 . . ?
C2 C3 H3 120.8 . . ?
C3 C4 C5 121.0(2) . . ?
C3 C4 H4 119.5 . . ?
C5 C4 H4 119.5 . . ?
C6 C5 C4 121.1(2) . . ?
C6 C5 H5 119.4 . . ?
C4 C5 H5 119.4 . . ?
C5 C6 C7 118.1(2) . . ?
C5 C6 H6 121.0 . . ?
C7 C6 H6 121.0 . . ?
C6 C7 C2 120.86(19) . . ?
C6 C7 C8 129.25(18) . . ?
C2 C7 C8 109.88(17) . . ?
O2 C8 C7 126.47(19) . . ?
O2 C8 C9 125.13(19) . . ?
C7 C8 C9 108.39(16) . . ?
C8 C9 C1 103.15(16) . . ?
C8 C9 C10 111.22(18) . . ?
C1 C9 C10 113.51(18) . . ?
C8 C9 C19 113.91(18) . . ?
C1 C9 C19 105.26(18) . . ?
C10 C9 C19 109.60(19) . . ?
C11 C10 C9 117.6(2) . . ?
C11 C10 H10A 107.9 . . ?
C9 C10 H10A 107.9 . . ?
C11 C10 H10B 107.9 . . ?
C9 C10 H10B 107.9 . . ?
H10A C10 H10B 107.2 . . ?
C12 C11 C10 131.1(2) . . ?
C12 C11 N1 114.1(3) . . ?
C10 C11 N1 114.6(3) . . ?
C11 C12 C13 133.1(3) . . ?
C11 C12 H12 113.4 . . ?
C13 C12 H12 113.4 . . ?
C18 C13 C14 116.8(3) . . ?
C18 C13 C12 126.5(2) . . ?
C14 C13 C12 116.7(2) . . ?
C15 C14 C13 121.4(3) . . ?
C15 C14 H14 119.3 . . ?
C13 C14 H14 119.3 . . ?
C16 C15 C14 120.5(3) . . ?
C16 C15 H15 119.8 . . ?
C14 C15 H15 119.8 . . ?
C15 C16 C17 119.2(3) . . ?
C15 C16 H16 120.4 . . ?
C17 C16 H16 120.4 . . ?
C16 C17 C18 120.7(3) . . ?
C16 C17 H17 119.7 . . ?
C18 C17 H17 119.7 . . ?
C17 C18 C13 121.4(3) . . ?
C17 C18 H18 119.3 . . ?
C13 C18 H18 119.3 . . ?
C20 C19 C9 116.59(19) . . ?
C20 C19 H19A 108.1 . . ?
C9 C19 H19A 108.1 . . ?
C20 C19 H19B 108.1 . . ?
C9 C19 H19B 108.1 . . ?
H19A C19 H19B 107.3 . . ?
C21 C20 N2 115.3(2) . . ?
C21 C20 C19 131.8(3) . . ?
N2 C20 C19 112.8(2) . . ?
C20 C21 C22 131.4(2) . . ?
C20 C21 H21 114.3 . . ?
C22 C21 H21 114.3 . . ?
C23 C22 C27 120.0 . . ?
C23 C22 C21 124.81(15) . . ?
C27 C22 C21 115.18(15) . . ?
C22 C23 C24 120.0 . . ?
C22 C23 H23 120.0 . . ?
C24 C23 H23 120.0 . . ?
C25 C24 C23 120.0 . . ?
C25 C24 H24 120.0 . . ?
C23 C24 H24 120.0 . . ?
C26 C25 C24 120.0 . . ?
C26 C25 H25 120.0 . . ?
C24 C25 H25 120.0 . . ?
C25 C26 C27 120.0 . . ?
C25 C26 H26 120.0 . . ?
C27 C26 H26 120.0 . . ?
C26 C27 C22 120.0 . . ?
C26 C27 H27 120.0 . . ?
C22 C27 H27 120.0 . . ?
O3 N1 O4 123.0(3) . . ?
O3 N1 C11 117.1(3) . . ?
O4 N1 C11 119.8(3) . . ?
O5 N2 O6 122.1(3) . . ?
O5 N2 C20 117.4(2) . . ?
O6 N2 C20 120.5(2) . . ?

loop_
_geom_bond_atom_site_label_1
_geom_bond_atom_site_label_2
_geom_bond_distance
_geom_bond_site_symmetry_2
_geom_bond_publ_flag
C1 O1 1.205(3) . ?
C1 C2 1.467(3) . ?
C1 C9 1.538(3) . ?
C2 C3 1.383(3) . ?
C2 C7 1.396(3) . ?
C3 C4 1.372(3) . ?
C3 H3 0.9300 . ?
C4 C5 1.392(4) . ?
C4 H4 0.9300 . ?
C5 C6 1.375(3) . ?
C5 H5 0.9300 . ?
C6 C7 1.383(3) . ?
C6 H6 0.9300 . ?
C7 C8 1.476(3) . ?
C8 O2 1.207(2) . ?
C8 C9 1.530(3) . ?
C9 C10 1.550(3) . ?
C9 C19 1.560(3) . ?
C10 C11 1.484(4) . ?
C10 H10A 0.9700 . ?
C10 H10B 0.9700 . ?
C11 C12 1.332(4) . ?
C11 N1 1.487(4) . ?
C12 C13 1.459(4) . ?
C12 H12 0.9300 . ?
C13 C18 1.376(4) . ?
C13 C14 1.387(4) . ?
C14 C15 1.378(4) . ?
C14 H14 0.9300 . ?
C15 C16 1.352(5) . ?
C15 H15 0.9300 . ?
C16 C17 1.364(5) . ?
C16 H16 0.9300 . ?
C17 C18 1.372(4) . ?
C17 H17 0.9300 . ?
C18 H18 0.9300 . ?
C19 C20 1.504(4) . ?
C19 H19A 0.9700 . ?
C19 H19B 0.9700 . ?
C20 C21 1.321(3) . ?
C20 N2 1.478(4) . ?
C21 C22 1.488(3) . ?
C21 H21 0.9300 . ?
C22 C23 1.3900 . ?
C22 C27 1.3900 . ?
C23 C24 1.3900 . ?
C23 H23 0.9300 . ?
C24 C25 1.3900 . ?
C24 H24 0.9300 . ?
C25 C26 1.3900 . ?
C25 H25 0.9300 . ?
C26 C27 1.3900 . ?
C26 H26 0.9300 . ?
C27 H27 0.9300 . ?
N1 O3 1.207(4) . ?
N1 O4 1.217(5) . ?
N2 O5 1.219(3) . ?
N2 O6 1.221(3) . ?

loop_
_geom_torsion_atom_site_label_1
_geom_torsion_atom_site_label_2
_geom_torsion_atom_site_label_3
_geom_torsion_atom_site_label_4
_geom_torsion
_geom_torsion_site_symmetry_1
_geom_torsion_site_symmetry_2
_geom_torsion_site_symmetry_3
_geom_torsion_site_symmetry_4
_geom_torsion_publ_flag
O1 C1 C2 C3 -2.3(4) . . . . ?
C9 C1 C2 C3 -177.9(2) . . . . ?
O1 C1 C2 C7 175.9(3) . . . . ?
C9 C1 C2 C7 0.2(3) . . . . ?
C7 C2 C3 C4 -0.1(3) . . . . ?
C1 C2 C3 C4 177.8(2) . . . . ?
C2 C3 C4 C5 0.0(3) . . . . ?
C3 C4 C5 C6 0.3(4) . . . . ?
C4 C5 C6 C7 -0.6(3) . . . . ?
C5 C6 C7 C2 0.5(3) . . . . ?
C5 C6 C7 C8 -178.6(2) . . . . ?
C3 C2 C7 C6 -0.1(3) . . . . ?
C1 C2 C7 C6 -178.44(19) . . . . ?
C3 C2 C7 C8 179.12(19) . . . . ?
C1 C2 C7 C8 0.8(2) . . . . ?
C6 C7 C8 O2 -3.8(3) . . . . ?
C2 C7 C8 O2 177.0(2) . . . . ?
C6 C7 C8 C9 177.7(2) . . . . ?
C2 C7 C8 C9 -1.5(2) . . . . ?
O2 C8 C9 C1 -177.0(2) . . . . ?
C7 C8 C9 C1 1.5(2) . . . . ?
O2 C8 C9 C10 -55.0(3) . . . . ?
C7 C8 C9 C10 123.57(18) . . . . ?
O2 C8 C9 C19 69.5(3) . . . . ?
C7 C8 C9 C19 -111.98(19) . . . . ?
O1 C1 C9 C8 -176.8(3) . . . . ?
C2 C1 C9 C8 -1.1(2) . . . . ?
O1 C1 C9 C10 62.7(3) . . . . ?
C2 C1 C9 C10 -121.5(2) . . . . ?
O1 C1 C9 C19 -57.2(3) . . . . ?
C2 C1 C9 C19 118.6(2) . . . . ?
C8 C9 C10 C11 -33.8(3) . . . . ?
C1 C9 C10 C11 82.0(3) . . . . ?
C19 C9 C10 C11 -160.6(2) . . . . ?
C9 C10 C11 C12 111.8(3) . . . . ?
C9 C10 C11 N1 -72.4(3) . . . . ?
C10 C11 C12 C13 -2.9(5) . . . . ?
N1 C11 C12 C13 -178.7(3) . . . . ?
C11 C12 C13 C18 -9.9(5) . . . . ?
C11 C12 C13 C14 173.5(3) . . . . ?
C18 C13 C14 C15 1.7(4) . . . . ?
C12 C13 C14 C15 178.7(3) . . . . ?
C13 C14 C15 C16 0.3(4) . . . . ?
C14 C15 C16 C17 -1.3(5) . . . . ?
C15 C16 C17 C18 0.2(6) . . . . ?
C16 C17 C18 C13 1.9(6) . . . . ?
C14 C13 C18 C17 -2.8(5) . . . . ?
C12 C13 C18 C17 -179.4(3) . . . . ?
C8 C9 C19 C20 -41.3(3) . . . . ?
C1 C9 C19 C20 -153.6(2) . . . . ?
C10 C9 C19 C20 84.0(3) . . . . ?
C9 C19 C20 C21 -103.5(3) . . . . ?
C9 C19 C20 N2 79.7(3) . . . . ?
N2 C20 C21 C22 174.3(2) . . . . ?
C19 C20 C21 C22 -2.4(5) . . . . ?
C20 C21 C22 C23 -26.8(3) . . . . ?
C20 C21 C22 C27 154.6(2) . . . . ?
C27 C22 C23 C24 0.0 . . . . ?
C21 C22 C23 C24 -178.52(19) . . . . ?
C22 C23 C24 C25 0.0 . . . . ?
C23 C24 C25 C26 0.0 . . . . ?
C24 C25 C26 C27 0.0 . . . . ?
C25 C26 C27 C22 0.0 . . . . ?
C23 C22 C27 C26 0.0 . . . . ?
C21 C22 C27 C26 178.66(17) . . . . ?
C12 C11 N1 O3 169.9(3) . . . . ?
C10 C11 N1 O3 -6.7(4) . . . . ?
C12 C11 N1 O4 -12.3(5) . . . . ?
C10 C11 N1 O4 171.1(3) . . . . ?
C21 C20 N2 O5 -174.7(2) . . . . ?
C19 C20 N2 O5 2.7(3) . . . . ?
C21 C20 N2 O6 4.8(4) . . . . ?
C19 C20 N2 O6 -177.8(2) . . . . ?
